data_7005245
loop_
_publ_author_name
'Rodr\'iguez-Di\'eguez, Antonio'
'Kivek\"as, Raikko'
'Sakiyama, Hiroshi'
'Debdoubi, Ahderrahmane'
'Colacio, Enrique'

_publ_section_title
;
 A novel 3D cyano-bridged mixed-valence CoII/CoIII canted
 antiferromagnet constructed from defective cubanes. Synthesis, X-ray
 structure and magnetic properties.
;
_journal_issue 21
_journal_name_full 'Dalton transactions (Cambridge, England : 2003)'
_journal_page_first 2145
_journal_page_last 2149
_journal_paper_doi 10.1039/b618479k
_journal_year 2007
_chemical_formula_moiety "'C8 H4 Co3 N6 O6, K, O H2"
_chemical_formula_sum 'C8 H6 Co3 K N6 O7'
_chemical_formula_weight 514.08
_chemical_name_systematic
;
?
;
_space_group_IT_number 62
_symmetry_cell_setting orthorhombic
_symmetry_space_group_name_Hall '-P 2ac 2n'
_symmetry_space_group_name_H-M 'P n m a'
_atom_sites_solution_hydrogens none
_atom_sites_solution_primary direct
_atom_sites_solution_secondary difmap
_audit_creation_method SHELXL-97
_cell_angle_alpha 90.00
_cell_angle_beta 90.00
_cell_angle_gamma 90.00
_cell_formula_units_Z 4
_cell_length_a 23.065(5)
_cell_length_b 7.4423(15)
_cell_length_c 9.846(2)
_cell_measurement_reflns_used 1247
_cell_measurement_temperature 100(2)
_cell_measurement_theta_max 25.178
_cell_measurement_theta_min 3.258
_cell_volume 1690.1(6)
_computing_cell_refinement 'Bruker SMART'
_computing_data_collection 'Bruker SMART'
_computing_data_reduction 'Bruker SMART'
_computing_molecular_graphics 'Mercury 1.4.1'
_computing_publication_material 'SHELXL-97 (Sheldrick, 1997)'
_computing_structure_refinement 'SHELXL-97 (Sheldrick, 1997)'
_computing_structure_solution 'SHELXS-97 (Sheldrick, 1990)'
_diffrn_ambient_temperature 100(2)
_diffrn_detector_area_resol_mean 66.06
_diffrn_measured_fraction_theta_full 0.994
_diffrn_measured_fraction_theta_max 0.994
_diffrn_measurement_device_type 'CCD area detector'
_diffrn_measurement_method 'omega/2theta scans'
_diffrn_radiation_monochromator graphite
_diffrn_radiation_source 'fine-focus sealed tube'
_diffrn_radiation_type MoK\a
_diffrn_radiation_wavelength 0.71073
_diffrn_reflns_av_R_equivalents 0.0988
_diffrn_reflns_av_sigmaI/netI 0.0777
_diffrn_reflns_limit_h_max 28
_diffrn_reflns_limit_h_min -28
_diffrn_reflns_limit_k_max 9
_diffrn_reflns_limit_k_min -8
_diffrn_reflns_limit_l_max 9
_diffrn_reflns_limit_l_min -12
_diffrn_reflns_number 8968
_diffrn_reflns_theta_full 25.99
_diffrn_reflns_theta_max 25.99
_diffrn_reflns_theta_min 1.77
_diffrn_standards_decay_% <1
_exptl_absorpt_coefficient_mu 3.200
_exptl_absorpt_correction_T_max 1.000000
_exptl_absorpt_correction_T_min 0.443374
_exptl_absorpt_correction_type multi-scan
_exptl_absorpt_process_details 'SADABS, Sheldrick, G.M., 2003'
_exptl_crystal_colour red
_exptl_crystal_density_diffrn 2.020
_exptl_crystal_density_meas ?
_exptl_crystal_density_method .
_exptl_crystal_description prismatic
_exptl_crystal_F_000 1008
_exptl_crystal_size_max 0.19
_exptl_crystal_size_mid 0.12
_exptl_crystal_size_min 0.06
_refine_diff_density_max 1.179
_refine_diff_density_min -1.582
_refine_diff_density_rms 0.197
_refine_ls_extinction_method none
_refine_ls_goodness_of_fit_ref 1.091
_refine_ls_hydrogen_treatment none
_refine_ls_matrix_type full
_refine_ls_number_parameters 133
_refine_ls_number_reflns 1782
_refine_ls_number_restraints 6
_refine_ls_restrained_S_all 1.089
_refine_ls_R_factor_all 0.1113
_refine_ls_R_factor_gt 0.0639
_refine_ls_shift/su_max 0.000
_refine_ls_shift/su_mean 0.000
_refine_ls_structure_factor_coef Fsqd
_refine_ls_weighting_details
;
calc w=1/[\s^2^(Fo^2^)+(0.1061P)^2^+0.0000P] where P=(Fo^2^+2Fc^2^)/3
;
_refine_ls_weighting_scheme calc
_refine_ls_wR_factor_gt 0.1693
_refine_ls_wR_factor_ref 0.1858
_reflns_number_gt 1140
_reflns_number_total 1782
_reflns_threshold_expression >2sigma(I)
_cod_data_source_file b618479k.txt
_cod_data_source_block ab677_b
_cod_database_code 7005245

loop_
_symmetry_equiv_pos_as_xyz
'x, y, z'
'-x+1/2, -y, z+1/2'
'-x, y+1/2, -z'
'x+1/2, -y+1/2, -z+1/2'
'-x, -y, -z'
'x-1/2, y, -z-1/2'
'x, -y-1/2, z'
'-x-1/2, y-1/2, z-1/2'

loop_
_atom_site_label
_atom_site_type_symbol
_atom_site_fract_x
_atom_site_fract_y
_atom_site_fract_z
_atom_site_U_iso_or_equiv
_atom_site_adp_type
_atom_site_occupancy
_atom_site_calc_flag
_atom_site_refinement_flags
_atom_site_disorder_assembly
_atom_site_disorder_group
Co1 Co 0.12297(6) 0.2500 0.36806(15) 0.0152(4) Uani 1 d S . .
Co2 Co -0.00785(6) 0.7500 0.18982(16) 0.0166(4) Uani 1 d S . .
Co3 Co 0.25881(6) 0.7500 0.43236(15) 0.0179(4) Uani 1 d S . .
O1 O 0.3255(2) 0.5696(7) 0.3783(6) 0.0268(13) Uani 1 d . . .
O2 O 0.4231(2) 0.5696(7) 0.3602(6) 0.0247(13) Uani 1 d . . .
N1 N 0.0487(3) 0.5432(9) 0.2402(7) 0.0207(15) Uani 1 d . . .
C1 C 0.0775(3) 0.4323(11) 0.2874(8) 0.0204(18) Uani 1 d . . .
N2 N 0.2011(3) 0.5442(9) 0.4794(7) 0.0210(15) Uani 1 d . . .
C2 C 0.1693(3) 0.4307(10) 0.4446(8) 0.0219(18) Uani 1 d . . .
N3 N 0.0428(4) 0.2500 0.6134(11) 0.022(2) Uani 1 d S . .
C3 C 0.0725(4) 0.2500 0.5187(12) 0.018(2) Uani 1 d S . .
N4 N 0.2052(4) 0.2500 0.1275(11) 0.026(2) Uani 1 d S . .
C4 C 0.1736(4) 0.2500 0.2203(11) 0.019(2) Uani 1 d SU . .
C5 C 0.3741(3) 0.6475(11) 0.3698(8) 0.0216(18) Uani 1 d . . .
K K 0.33898(16) 0.2500 0.2357(4) 0.0573(10) Uani 1 d S . .
O1W O 0.0194(4) 0.7500 -0.0137(10) 0.041(2) Uani 1 d S . .
O2W O 0.2264(4) 0.7500 0.2236(10) 0.054(3) Uani 1 d S . .
O3W O 0.4374(5) 0.210(3) 0.1006(15) 0.052(8) Uani 0.50 d P . .

loop_
_atom_site_aniso_label
_atom_site_aniso_U_11
_atom_site_aniso_U_22
_atom_site_aniso_U_33
_atom_site_aniso_U_23
_atom_site_aniso_U_13
_atom_site_aniso_U_12
Co1 0.0124(7) 0.0155(8) 0.0175(9) 0.000 0.0002(6) 0.000
Co2 0.0137(8) 0.0147(8) 0.0213(9) 0.000 0.0000(6) 0.000
Co3 0.0147(8) 0.0176(8) 0.0214(9) 0.000 -0.0008(6) 0.000
O1 0.017(3) 0.026(3) 0.038(4) 0.001(3) 0.009(2) 0.000(2)
O2 0.018(3) 0.018(3) 0.038(4) -0.002(3) 0.003(2) -0.001(2)
N1 0.023(4) 0.019(3) 0.020(4) 0.005(3) 0.005(3) 0.000(3)
C1 0.016(4) 0.026(4) 0.019(5) -0.008(4) 0.001(3) -0.002(3)
N2 0.019(3) 0.015(3) 0.029(4) -0.003(3) -0.001(3) 0.001(3)
C2 0.017(4) 0.022(4) 0.027(5) 0.004(4) 0.004(3) 0.006(3)
N3 0.020(5) 0.016(5) 0.031(6) 0.000 -0.005(4) 0.000
C3 0.015(6) 0.011(5) 0.028(7) 0.000 0.002(5) 0.000
N4 0.023(5) 0.019(5) 0.035(7) 0.000 0.001(5) 0.000
C4 0.008(5) 0.027(5) 0.020(6) 0.000 -0.005(4) 0.000
C5 0.015(4) 0.027(4) 0.022(5) -0.006(4) 0.000(3) 0.000(3)
K 0.065(2) 0.0409(19) 0.066(3) 0.000 -0.0032(19) 0.000
O1W 0.050(6) 0.035(5) 0.038(6) 0.000 0.003(5) 0.000
O2W 0.065(7) 0.063(7) 0.033(6) 0.000 -0.004(5) 0.000
O3W 0.027(6) 0.06(2) 0.070(9) 0.015(9) 0.005(6) 0.000(7)

loop_
_atom_type_symbol
_atom_type_description
_atom_type_scat_dispersion_real
_atom_type_scat_dispersion_imag
_atom_type_scat_source
C C 0.0033 0.0016 'International Tables Vol C Tables 4.2.6.8 and 6.1.1.4'
H H 0.0000 0.0000 'International Tables Vol C Tables 4.2.6.8 and 6.1.1.4'
N N 0.0061 0.0033 'International Tables Vol C Tables 4.2.6.8 and 6.1.1.4'
O O 0.0106 0.0060 'International Tables Vol C Tables 4.2.6.8 and 6.1.1.4'
Co Co 0.3494 0.9721 'International Tables Vol C Tables 4.2.6.8 and 6.1.1.4'
K K 0.2009 0.2494 'International Tables Vol C Tables 4.2.6.8 and 6.1.1.4'

loop_
_geom_angle_atom_site_label_1
_geom_angle_atom_site_label_2
_geom_angle_atom_site_label_3
_geom_angle
_geom_angle_site_symmetry_1
_geom_angle_site_symmetry_3
_geom_angle_publ_flag
C4 Co1 C2 87.5(3) . . ?
C4 Co1 C2 87.5(3) . 7_565 ?
C2 Co1 C2 91.6(5) . 7_565 ?
C4 Co1 C3 179.4(5) . . ?
C2 Co1 C3 92.0(3) . . ?
C2 Co1 C3 92.0(3) 7_565 . ?
C4 Co1 C1 91.1(3) . 7_565 ?
C2 Co1 C1 178.6(3) . 7_565 ?
C2 Co1 C1 88.3(3) 7_565 7_565 ?
C3 Co1 C1 89.3(3) . 7_565 ?
C4 Co1 C1 91.1(3) . . ?
C2 Co1 C1 88.3(3) . . ?
C2 Co1 C1 178.6(3) 7_565 . ?
C3 Co1 C1 89.3(3) . . ?
C1 Co1 C1 91.8(5) 7_565 . ?
N1 Co2 N1 95.6(4) 7_575 . ?
N1 Co2 N3 91.2(2) 7_575 5_566 ?
N1 Co2 N3 91.2(2) . 5_566 ?
N1 Co2 O1W 92.3(3) 7_575 . ?
N1 Co2 O1W 92.3(3) . . ?
N3 Co2 O1W 174.8(3) 5_566 . ?
N1 Co2 O2 170.7(2) 7_575 6_556 ?
N1 Co2 O2 93.3(2) . 6_556 ?
N3 Co2 O2 85.8(2) 5_566 6_556 ?
O1W Co2 O2 90.2(3) . 6_556 ?
N1 Co2 O2 93.3(2) 7_575 4_465 ?
N1 Co2 O2 170.7(2) . 4_465 ?
N3 Co2 O2 85.8(2) 5_566 4_465 ?
O1W Co2 O2 90.2(3) . 4_465 ?
O2 Co2 O2 77.7(3) 6_556 4_465 ?
N2 Co3 N2 94.8(3) . 7_575 ?
N2 Co3 N4 92.8(3) . 2_565 ?
N2 Co3 N4 92.8(3) 7_575 2_565 ?
N2 Co3 O1 93.1(2) . . ?
N2 Co3 O1 172.1(2) 7_575 . ?
N4 Co3 O1 86.7(3) 2_565 . ?
N2 Co3 O1 172.1(2) . 7_575 ?
N2 Co3 O1 93.1(2) 7_575 7_575 ?
N4 Co3 O1 86.7(3) 2_565 7_575 ?
O1 Co3 O1 79.1(3) . 7_575 ?
N2 Co3 O2W 89.5(3) . . ?
N2 Co3 O2W 89.5(3) 7_575 . ?
N4 Co3 O2W 176.6(4) 2_565 . ?
O1 Co3 O2W 90.7(3) . . ?
O1 Co3 O2W 90.7(3) 7_575 . ?
N2 Co3 K 55.74(18) . 2_565 ?
N2 Co3 K 55.74(18) 7_575 2_565 ?
N4 Co3 K 60.4(3) 2_565 2_565 ?
O1 Co3 K 129.83(16) . 2_565 ?
O1 Co3 K 129.83(16) 7_575 2_565 ?
O2W Co3 K 122.9(3) . 2_565 ?
C5 O1 Co3 111.8(5) . . ?
C5 O1 K 105.0(5) . . ?
Co3 O1 K 138.9(3) . . ?
C5 O2 Co2 113.1(5) . 6_656 ?
C5 O2 K 80.5(4) . . ?
Co2 O2 K 143.4(3) 6_656 . ?
C1 N1 Co2 170.0(6) . . ?
N1 C1 Co1 178.5(7) . . ?
C2 N2 Co3 150.1(6) . . ?
C2 N2 K 114.1(5) . 2_565 ?
Co3 N2 K 90.5(2) . 2_565 ?
N2 C2 Co1 173.0(7) . . ?
C3 N3 Co2 166.3(9) . 5_566 ?
N3 C3 Co1 178.2(10) . . ?
C4 N4 Co3 164.8(9) . 2_564 ?
C4 N4 K 109.5(8) . . ?
Co3 N4 K 85.7(3) 2_564 . ?
N4 C4 Co1 179.8(9) . . ?
O1 C5 O2 125.6(7) . . ?
O1 C5 C5 117.3(4) . 7_575 ?
O2 C5 C5 117.1(4) . 7_575 ?
O1 C5 K 53.5(4) . . ?
O2 C5 K 77.4(4) . . ?
C5 C5 K 152.37(15) 7_575 . ?
O3W K O3W 12.9(10) . 7_565 ?
O3W K O1 116.5(5) . . ?
O3W K O1 104.7(5) 7_565 . ?
O3W K O1 104.7(5) . 7_565 ?
O3W K O1 116.5(5) 7_565 7_565 ?
O1 K O1 117.7(3) . 7_565 ?
O3W K N2 77.9(4) . 8_655 ?
O3W K N2 84.4(4) 7_565 8_655 ?
O1 K N2 143.3(2) . 8_655 ?
O1 K N2 87.42(18) 7_565 8_655 ?
O3W K N2 84.4(4) . 2_564 ?
O3W K N2 77.9(4) 7_565 2_564 ?
O1 K N2 87.42(18) . 2_564 ?
O1 K N2 143.3(2) 7_565 2_564 ?
N2 K N2 59.3(3) 8_655 2_564 ?
O3W K N4 130.3(4) . . ?
O3W K N4 130.3(4) 7_565 . ?
O1 K N4 93.38(17) . . ?
O1 K N4 93.38(17) 7_565 . ?
N2 K N4 56.7(2) 8_655 . ?
N2 K N4 56.7(2) 2_564 . ?
O3W K O2 76.3(4) . . ?
O3W K O2 66.6(4) 7_565 . ?
O1 K O2 42.48(14) . . ?
O1 K O2 119.6(2) 7_565 . ?
N2 K O2 146.6(2) 8_655 . ?
N2 K O2 97.00(16) 2_564 . ?
N4 K O2 132.52(11) . . ?
O3W K O2 66.6(4) . 7_565 ?
O3W K O2 76.3(4) 7_565 7_565 ?
O1 K O2 119.6(2) . 7_565 ?
O1 K O2 42.48(14) 7_565 7_565 ?
N2 K O2 97.00(16) 8_655 7_565 ?
N2 K O2 146.6(2) 2_564 7_565 ?
N4 K O2 132.52(11) . 7_565 ?
O2 K O2 92.1(2) . 7_565 ?
O3W K C5 95.2(5) . . ?
O3W K C5 83.8(5) 7_565 . ?
O1 K C5 21.46(16) . . ?
O1 K C5 125.8(2) 7_565 . ?
N2 K C5 146.5(2) 8_655 . ?
N2 K C5 87.51(19) 2_564 . ?
N4 K C5 110.99(15) . . ?
O2 K C5 22.10(14) . . ?
O2 K C5 110.41(19) 7_565 . ?
O3W K C5 83.8(5) . 7_565 ?
O3W K C5 95.2(5) 7_565 7_565 ?
O1 K C5 125.8(2) . 7_565 ?
O1 K C5 21.46(16) 7_565 7_565 ?
N2 K C5 87.51(19) 8_655 7_565 ?
N2 K C5 146.5(2) 2_564 7_565 ?
N4 K C5 110.99(15) . 7_565 ?
O2 K C5 110.41(19) . 7_565 ?
O2 K C5 22.10(14) 7_565 7_565 ?
C5 K C5 124.7(3) . 7_565 ?
O3W K Co3 96.6(3) . 2_564 ?
O3W K Co3 96.6(3) 7_565 2_564 ?
O1 K Co3 109.61(14) . 2_564 ?
O1 K Co3 109.61(14) 7_565 2_564 ?
N2 K Co3 33.77(13) 8_655 2_564 ?
N2 K Co3 33.77(13) 2_564 2_564 ?
N4 K Co3 33.89(19) . 2_564 ?
O2 K Co3 130.52(12) . 2_564 ?
O2 K Co3 130.52(12) 7_565 2_564 ?
C5 K Co3 117.49(15) . 2_564 ?
C5 K Co3 117.49(15) 7_565 2_564 ?
O3W O3W K 83.6(5) 7_565 . ?

loop_
_geom_bond_atom_site_label_1
_geom_bond_atom_site_label_2
_geom_bond_distance
_geom_bond_site_symmetry_2
_geom_bond_publ_flag
Co1 C4 1.866(11) . ?
Co1 C2 1.876(8) . ?
Co1 C2 1.876(8) 7_565 ?
Co1 C3 1.886(11) . ?
Co1 C1 1.890(8) 7_565 ?
Co1 C1 1.890(8) . ?
Co2 N1 2.078(7) 7_575 ?
Co2 N1 2.078(7) . ?
Co2 N3 2.099(11) 5_566 ?
Co2 O1W 2.100(10) . ?
Co2 O2 2.141(5) 6_556 ?
Co2 O2 2.141(5) 4_465 ?
Co3 N2 2.081(7) . ?
Co3 N2 2.081(7) 7_575 ?
Co3 N4 2.093(11) 2_565 ?
Co3 O1 2.110(5) . ?
Co3 O1 2.110(5) 7_575 ?
Co3 O2W 2.187(10) . ?
Co3 K 3.743(4) 2_565 ?
O1 C5 1.265(9) . ?
O1 K 2.780(6) . ?
O2 C5 1.274(8) . ?
O2 Co2 2.141(5) 6_656 ?
O2 K 3.305(6) . ?
N1 C1 1.157(10) . ?
N2 C2 1.170(10) . ?
N2 K 3.093(7) 2_565 ?
N3 C3 1.156(14) . ?
N3 Co2 2.099(11) 5_566 ?
N4 C4 1.169(14) . ?
N4 Co3 2.093(11) 2_564 ?
N4 K 3.265(10) . ?
C5 C5 1.526(16) 7_575 ?
C5 K 3.339(8) . ?
K O3W 2.647(12) . ?
K O3W 2.647(13) 7_565 ?
K O1 2.780(6) 7_565 ?
K N2 3.093(7) 8_655 ?
K N2 3.093(7) 2_564 ?
K O2 3.305(6) 7_565 ?
K C5 3.339(8) 7_565 ?
K Co3 3.743(4) 2_564 ?
O3W O3W 0.59(5) 7_565 ?
